data_4068628
loop_
_publ_author_name
'Kinnibrugh, Tiffany L.'
'Salman, Seyhan'
'Getmanenko, Yulia A.'
'Coropceanu, Veaceslav'
'Porter, 3rd, William W'
'Timofeeva, Tatiana V.'
'Matzger, Adam J.'
'Br\'edas, Jean-Luc'
'Marder, Seth R.'
'Barlow, Stephen'

_publ_section_title
;
 Dipolar Second-Order Nonlinear Optical Chromophores Containing Ferrocene,
 Octamethylferrocene, and Ruthenocene Donors and Strong \p-Acceptors:
 Crystal Structures and Comparison of \p-Donor Strengths.
;
_journal_issue 5
_journal_name_full Organometallics
_journal_page_first 1350
_journal_page_last 1357
_journal_paper_doi 10.1021/om800986s
_journal_volume 28
_journal_year 2009
_chemical_formula_moiety 'C26 H18 N2 O2 Ru S'
_chemical_formula_sum 'C26 H18 N2 O2 Ru S'
_chemical_formula_weight 523.55
_chemical_name_systematic
; 
 (Z)-2-((2E,4E)-5-ruthenocenylpenta-2,4-dienylidene)-3-dicyanomethylidene-2,3-dihydrobenzothiophene-1,1-dioxide 
;
_space_group_IT_number 2
_symmetry_cell_setting triclinic
_symmetry_space_group_name_Hall '-P 1'
_symmetry_space_group_name_H-M 'P -1'
_atom_sites_solution_hydrogens geom
_atom_sites_solution_primary direct
_atom_sites_solution_secondary difmap
_audit_creation_method SHELXL-97
_cell_angle_alpha 83.976(3)
_cell_angle_beta 77.154(3)
_cell_angle_gamma 74.250(3)
_cell_formula_units_Z 2
_cell_length_a 7.564(2)
_cell_length_b 9.983(3)
_cell_length_c 15.465(4)
_cell_measurement_reflns_used 4120
_cell_measurement_temperature 173(2)
_cell_measurement_theta_max 29.39
_cell_measurement_theta_min 2.46
_cell_volume 1094.6(5)
_computing_cell_refinement 'SAINT+ ver. 6.2 (Bruker, 2001)'
_computing_data_collection 'APEX2  (Bruker, 2005)'
_computing_data_reduction 'SAINT+ ver. 6.2 (Bruker, 2001)'
_computing_molecular_graphics 'SHELXTL ver. 6.12 (Sheldrick, 2001)'
_computing_publication_material 'SHELXTL ver. 6.12 (Sheldrick, 2001)'
_computing_structure_refinement 'SHELXTL ver. 6.12 (Sheldrick, 2001)'
_computing_structure_solution 'SHELXTL ver. 6.12 (Sheldrick, 2001)'
_diffrn_ambient_temperature 173(2)
_diffrn_measured_fraction_theta_full 0.986
_diffrn_measured_fraction_theta_max 0.986
_diffrn_measurement_device_type 'Bruker SMART APEX CCD area detector'
_diffrn_measurement_method 'phi and omega scans'
_diffrn_radiation_monochromator graphite
_diffrn_radiation_source 'fine-focus sealed tube'
_diffrn_radiation_type MoK\a
_diffrn_radiation_wavelength 0.71073
_diffrn_reflns_av_R_equivalents 0.0492
_diffrn_reflns_av_sigmaI/netI 0.0842
_diffrn_reflns_limit_h_max 10
_diffrn_reflns_limit_h_min -10
_diffrn_reflns_limit_k_max 13
_diffrn_reflns_limit_k_min -13
_diffrn_reflns_limit_l_max 20
_diffrn_reflns_limit_l_min -21
_diffrn_reflns_number 13254
_diffrn_reflns_theta_full 29.50
_diffrn_reflns_theta_max 29.50
_diffrn_reflns_theta_min 2.12
_exptl_absorpt_coefficient_mu 0.838
_exptl_absorpt_correction_T_max 0.9284
_exptl_absorpt_correction_T_min 0.8503
_exptl_absorpt_correction_type multi-scan
_exptl_absorpt_process_details 'SADABS (Sheldrick, 2003)'
_exptl_crystal_colour blue
_exptl_crystal_density_diffrn 1.589
_exptl_crystal_density_meas ?
_exptl_crystal_density_method 'not measured'
_exptl_crystal_description plate
_exptl_crystal_F_000 528
_exptl_crystal_size_max 0.20
_exptl_crystal_size_mid 0.17
_exptl_crystal_size_min 0.09
_refine_diff_density_max 1.384
_refine_diff_density_min -1.256
_refine_diff_density_rms 0.124
_refine_ls_extinction_method none
_refine_ls_goodness_of_fit_ref 1.023
_refine_ls_hydrogen_treatment constr
_refine_ls_matrix_type full
_refine_ls_number_parameters 289
_refine_ls_number_reflns 6027
_refine_ls_number_restraints 0
_refine_ls_restrained_S_all 1.023
_refine_ls_R_factor_all 0.0819
_refine_ls_R_factor_gt 0.0480
_refine_ls_shift/su_max 0.001
_refine_ls_shift/su_mean 0.000
_refine_ls_structure_factor_coef Fsqd
_refine_ls_weighting_details 'calc w=1/[\s^2^(Fo^2^)+(0.0506P)^2^+0.0000P] where P=(Fo^2^+2Fc^2^)/3'
_refine_ls_weighting_scheme calc
_refine_ls_wR_factor_gt 0.0971
_refine_ls_wR_factor_ref 0.1081
_reflns_number_gt 4403
_reflns_number_total 6027
_reflns_threshold_expression I&gt;2\s(I)
_cod_data_source_file om800986s_si_003.cif
_cod_data_source_block COMPOUND_6
_cod_depositor_comments
;
The following automatic conversions were performed:

'_symmetry_cell_setting' value 'Triclinic' changed to 'triclinic'
according to /home/saulius/struct/CIF-dictionaries/cif_core.dic
dictionary named 'cif_core.dic' version 2.4.2 from 2011-04-26.

Automatic conversion script
Id: cif_fix_values 1715 2011-07-08 13:25:40Z adriana 

The following automatic conversions were performed:

'_exptl_crystal_density_meas' value 'not measured' was changed to '?'
- the value is perceived as not measured.

Automatic conversion script
Id: cif_fix_values 3008 2015-01-20 13:52:24Z robertas 
;
_cod_original_sg_symbol_H-M 'P-1   '
_cod_database_code 4068628

loop_
_symmetry_equiv_pos_as_xyz
'x, y, z'
'-x, -y, -z'

loop_
_atom_site_label
_atom_site_type_symbol
_atom_site_fract_x
_atom_site_fract_y
_atom_site_fract_z
_atom_site_U_iso_or_equiv
_atom_site_adp_type
_atom_site_occupancy
_atom_site_symmetry_multiplicity
_atom_site_calc_flag
_atom_site_refinement_flags
Ru1 Ru 0.64979(4) -0.08826(3) 0.67514(2) 0.01761(9) Uani 1 1 d .
S1 S 0.61009(15) 0.50435(10) 0.17849(7) 0.0298(2) Uani 1 1 d .
O1 O 0.4142(4) 0.5485(3) 0.2191(2) 0.0438(8) Uani 1 1 d .
N1 N 1.0446(5) 0.6523(4) 0.3827(3) 0.0395(9) Uani 1 1 d .
C1 C 0.7514(5) 0.5464(3) 0.2433(2) 0.0198(7) Uani 1 1 d .
O2 O 0.6797(5) 0.3643(3) 0.1516(2) 0.0432(8) Uani 1 1 d .
N2 N 1.1522(6) 0.8746(4) 0.1413(3) 0.0549(12) Uani 1 1 d .
C2 C 0.8550(5) 0.6422(3) 0.1931(2) 0.0218(8) Uani 1 1 d .
C3 C 0.8063(6) 0.6806(4) 0.1049(3) 0.0279(8) Uani 1 1 d .
C4 C 0.8615(7) 0.7759(5) 0.0387(3) 0.0418(11) Uani 1 1 d .
H4 H 0.9503 0.8205 0.0455 0.050 Uiso 1 1 calc R
C5 C 0.7865(8) 0.8046(5) -0.0364(3) 0.0567(15) Uani 1 1 d .
H5 H 0.8287 0.8661 -0.0805 0.068 Uiso 1 1 calc R
C6 C 0.6493(8) 0.7438(5) -0.0479(3) 0.0555(14) Uani 1 1 d .
H6 H 0.5997 0.7648 -0.0991 0.067 Uiso 1 1 calc R
C7 C 0.5868(7) 0.6519(5) 0.0170(3) 0.0455(12) Uani 1 1 d .
H7 H 0.4923 0.6122 0.0114 0.055 Uiso 1 1 calc R
C8 C 0.6681(6) 0.6207(4) 0.0903(3) 0.0309(9) Uani 1 1 d .
C9 C 0.7462(5) 0.4918(3) 0.3288(2) 0.0199(7) Uani 1 1 d .
H9 H 0.8195 0.5197 0.3608 0.024 Uiso 1 1 calc R
C10 C 0.6421(5) 0.3978(3) 0.3738(2) 0.0212(7) Uani 1 1 d .
H10 H 0.5678 0.3656 0.3446 0.025 Uiso 1 1 calc R
C11 C 0.6503(5) 0.3545(3) 0.4596(2) 0.0205(7) Uani 1 1 d .
H11 H 0.7242 0.3909 0.4866 0.025 Uiso 1 1 calc R
C12 C 0.5563(5) 0.2587(3) 0.5115(2) 0.0195(7) Uani 1 1 d .
H12 H 0.4821 0.2198 0.4863 0.023 Uiso 1 1 calc R
C13 C 0.5719(5) 0.2228(3) 0.5966(2) 0.0202(7) Uani 1 1 d .
H13 H 0.6446 0.2655 0.6201 0.024 Uiso 1 1 calc R
C14 C 0.4866(4) 0.1244(3) 0.6547(2) 0.0190(7) Uani 1 1 d .
C15 C 0.3946(5) 0.0291(4) 0.6305(3) 0.0239(8) Uani 1 1 d .
H15 H 0.3668 0.0257 0.5719 0.029 Uiso 1 1 calc R
C16 C 0.3430(5) -0.0548(4) 0.7075(3) 0.0280(9) Uani 1 1 d .
H16 H 0.2749 -0.1265 0.7108 0.034 Uiso 1 1 calc R
C17 C 0.4020(5) -0.0137(4) 0.7786(3) 0.0305(9) Uani 1 1 d .
H17 H 0.3813 -0.0522 0.8399 0.037 Uiso 1 1 calc R
C18 C 0.4937(5) 0.0961(4) 0.7470(3) 0.0234(8) Uani 1 1 d .
H18 H 0.5426 0.1473 0.7829 0.028 Uiso 1 1 calc R
C19 C 0.8873(5) -0.1806(5) 0.5717(3) 0.0366(10) Uani 1 1 d .
H19 H 0.8980 -0.1599 0.5076 0.044 Uiso 1 1 calc R
C20 C 0.8165(6) -0.2887(4) 0.6208(3) 0.0403(11) Uani 1 1 d .
H20 H 0.7683 -0.3556 0.5969 0.048 Uiso 1 1 calc R
C21 C 0.8346(5) -0.2878(4) 0.7097(3) 0.0338(10) Uani 1 1 d .
H21 H 0.8020 -0.3541 0.7580 0.041 Uiso 1 1 calc R
C22 C 0.9166(5) -0.1783(4) 0.7155(3) 0.0317(9) Uani 1 1 d .
H22 H 0.9518 -0.1561 0.7686 0.038 Uiso 1 1 calc R
C23 C 0.9492(5) -0.1118(4) 0.6302(3) 0.0318(9) Uani 1 1 d .
H23 H 1.0115 -0.0359 0.6138 0.038 Uiso 1 1 calc R
C24 C 0.9745(5) 0.6981(4) 0.2254(3) 0.0243(8) Uani 1 1 d .
C25 C 1.0121(5) 0.6698(4) 0.3132(3) 0.0279(9) Uani 1 1 d .
C26 C 1.0708(6) 0.7959(4) 0.1764(3) 0.0345(10) Uani 1 1 d .

loop_
_atom_site_aniso_label
_atom_site_aniso_U_11
_atom_site_aniso_U_22
_atom_site_aniso_U_33
_atom_site_aniso_U_23
_atom_site_aniso_U_13
_atom_site_aniso_U_12
Ru1 0.01476(13) 0.01460(13) 0.02412(17) 0.00310(10) -0.00622(10) -0.00450(9)
S1 0.0400(5) 0.0290(5) 0.0300(6) 0.0077(4) -0.0166(5) -0.0204(4)
O1 0.0336(16) 0.057(2) 0.050(2) 0.0203(16) -0.0207(15) -0.0261(14)
N1 0.045(2) 0.044(2) 0.041(2) -0.0012(18) -0.0149(19) -0.0259(17)
C1 0.0225(16) 0.0159(16) 0.024(2) 0.0011(14) -0.0068(15) -0.0087(13)
O2 0.076(2) 0.0280(15) 0.0385(18) 0.0041(13) -0.0228(17) -0.0270(15)
N2 0.061(3) 0.051(2) 0.068(3) 0.021(2) -0.024(2) -0.041(2)
C2 0.0235(17) 0.0184(16) 0.024(2) 0.0010(14) -0.0029(15) -0.0093(14)
C3 0.039(2) 0.0239(19) 0.023(2) 0.0024(16) -0.0077(18) -0.0135(16)
C4 0.051(3) 0.045(3) 0.032(3) 0.007(2) -0.006(2) -0.023(2)
C5 0.094(4) 0.052(3) 0.028(3) 0.013(2) -0.010(3) -0.033(3)
C6 0.099(4) 0.049(3) 0.030(3) 0.013(2) -0.030(3) -0.029(3)
C7 0.071(3) 0.037(2) 0.039(3) 0.007(2) -0.029(3) -0.020(2)
C8 0.045(2) 0.027(2) 0.026(2) 0.0026(17) -0.0125(19) -0.0143(17)
C9 0.0171(16) 0.0198(16) 0.0224(19) 0.0009(14) -0.0045(14) -0.0043(13)
C10 0.0236(17) 0.0182(16) 0.023(2) 0.0019(14) -0.0068(15) -0.0064(14)
C11 0.0176(16) 0.0181(16) 0.026(2) -0.0005(14) -0.0063(15) -0.0045(13)
C12 0.0211(16) 0.0161(16) 0.023(2) 0.0011(14) -0.0058(15) -0.0079(13)
C13 0.0195(16) 0.0136(15) 0.027(2) -0.0008(14) -0.0068(15) -0.0027(13)
C14 0.0162(15) 0.0165(16) 0.024(2) 0.0006(14) -0.0039(14) -0.0038(13)
C15 0.0208(17) 0.0204(17) 0.033(2) 0.0026(16) -0.0100(16) -0.0065(14)
C16 0.0198(17) 0.0217(18) 0.041(2) 0.0081(17) -0.0049(17) -0.0072(14)
C17 0.0276(19) 0.0254(19) 0.032(2) 0.0094(17) 0.0017(17) -0.0058(16)
C18 0.0262(18) 0.0221(17) 0.022(2) 0.0013(15) -0.0060(16) -0.0058(14)
C19 0.0238(19) 0.045(3) 0.030(2) -0.003(2) -0.0026(18) 0.0077(18)
C20 0.027(2) 0.026(2) 0.067(3) -0.016(2) -0.015(2) 0.0038(17)
C21 0.0217(18) 0.0245(19) 0.049(3) 0.0124(19) -0.0046(18) -0.0025(15)
C22 0.0214(18) 0.037(2) 0.037(2) -0.0026(19) -0.0145(17) -0.0014(16)
C23 0.0148(16) 0.034(2) 0.044(3) 0.0032(19) -0.0030(17) -0.0059(15)
C24 0.0226(17) 0.0206(17) 0.032(2) 0.0013(15) -0.0047(16) -0.0113(14)
C25 0.0239(19) 0.028(2) 0.037(3) -0.0028(18) -0.0081(18) -0.0142(16)
C26 0.035(2) 0.034(2) 0.041(3) 0.0058(19) -0.011(2) -0.0196(18)

loop_
_atom_type_symbol
_atom_type_description
_atom_type_scat_dispersion_real
_atom_type_scat_dispersion_imag
_atom_type_scat_source
C C 0.0033 0.0016 'International Tables Vol C Tables 4.2.6.8 and 6.1.1.4'
H H 0.0000 0.0000 'International Tables Vol C Tables 4.2.6.8 and 6.1.1.4'
N N 0.0061 0.0033 'International Tables Vol C Tables 4.2.6.8 and 6.1.1.4'
O O 0.0106 0.0060 'International Tables Vol C Tables 4.2.6.8 and 6.1.1.4'
S S 0.1246 0.1234 'International Tables Vol C Tables 4.2.6.8 and 6.1.1.4'
Ru Ru -1.2594 0.8363 'International Tables Vol C Tables 4.2.6.8 and 6.1.1.4'

loop_
_geom_angle_atom_site_label_1
_geom_angle_atom_site_label_2
_geom_angle_atom_site_label_3
_geom_angle
C18 Ru1 C23 116.42(15)
C18 Ru1 C22 111.13(15)
C23 Ru1 C22 38.00(15)
C18 Ru1 C14 38.61(13)
C23 Ru1 C14 112.47(14)
C22 Ru1 C14 133.79(15)
C18 Ru1 C19 146.80(16)
C23 Ru1 C19 37.94(16)
C22 Ru1 C19 63.31(16)
C14 Ru1 C19 119.44(15)
C18 Ru1 C15 64.48(15)
C23 Ru1 C15 136.54(15)
C22 Ru1 C15 171.97(14)
C14 Ru1 C15 38.61(13)
C19 Ru1 C15 116.22(16)
C18 Ru1 C17 38.64(13)
C23 Ru1 C17 146.33(17)
C22 Ru1 C17 117.97(16)
C14 Ru1 C17 64.08(13)
C19 Ru1 C17 174.43(16)
C15 Ru1 C17 63.36(15)
C18 Ru1 C21 134.28(16)
C23 Ru1 C21 63.34(14)
C22 Ru1 C21 37.82(15)
C14 Ru1 C21 170.73(15)
C19 Ru1 C21 63.03(16)
C15 Ru1 C21 150.01(15)
C17 Ru1 C21 114.26(15)
C18 Ru1 C20 171.75(17)
C23 Ru1 C20 63.20(16)
C22 Ru1 C20 63.07(16)
C14 Ru1 C20 149.64(17)
C19 Ru1 C20 37.61(16)
C15 Ru1 C20 122.02(16)
C17 Ru1 C20 137.29(16)
C21 Ru1 C20 37.56(17)
C18 Ru1 C16 64.17(15)
C23 Ru1 C16 174.28(15)
C22 Ru1 C16 147.69(16)
C14 Ru1 C16 64.10(13)
C19 Ru1 C16 138.73(17)
C15 Ru1 C16 37.94(13)
C17 Ru1 C16 37.48(16)
C21 Ru1 C16 120.76(14)
C20 Ru1 C16 117.12(15)
O2 S1 O1 117.06(19)
O2 S1 C8 110.5(2)
O1 S1 C8 110.50(19)
O2 S1 C1 111.74(18)
O1 S1 C1 111.10(19)
C8 S1 C1 93.48(18)
C9 C1 C2 130.3(3)
C9 C1 S1 119.6(3)
C2 C1 S1 110.1(3)
C24 C2 C1 124.7(3)
C24 C2 C3 123.8(3)
C1 C2 C3 111.3(3)
C4 C3 C8 115.8(4)
C4 C3 C2 130.4(4)
C8 C3 C2 113.5(3)
C5 C4 C3 120.9(4)
C5 C4 H4 119.5
C3 C4 H4 119.5
C4 C5 C6 121.4(4)
C4 C5 H5 119.3
C6 C5 H5 119.3
C7 C6 C5 119.6(5)
C7 C6 H6 120.2
C5 C6 H6 120.2
C8 C7 C6 118.2(5)
C8 C7 H7 120.9
C6 C7 H7 120.9
C7 C8 C3 124.0(4)
C7 C8 S1 124.7(3)
C3 C8 S1 111.2(3)
C1 C9 C10 127.4(3)
C1 C9 H9 116.3
C10 C9 H9 116.3
C11 C10 C9 120.3(3)
C11 C10 H10 119.9
C9 C10 H10 119.9
C10 C11 C12 125.9(3)
C10 C11 H11 117.1
C12 C11 H11 117.1
C13 C12 C11 121.6(3)
C13 C12 H12 119.2
C11 C12 H12 119.2
C12 C13 C14 126.3(3)
C12 C13 H13 116.8
C14 C13 H13 116.8
C18 C14 C15 107.5(3)
C18 C14 C13 125.1(3)
C15 C14 C13 127.3(3)
C18 C14 Ru1 70.20(19)
C15 C14 Ru1 70.98(19)
C13 C14 Ru1 120.2(2)
C16 C15 C14 108.2(3)
C16 C15 Ru1 71.7(2)
C14 C15 Ru1 70.41(19)
C16 C15 H15 125.9
C14 C15 H15 125.9
Ru1 C15 H15 125.9
C17 C16 C15 108.1(3)
C17 C16 Ru1 70.8(2)
C15 C16 Ru1 70.4(2)
C17 C16 H16 125.9
C15 C16 H16 125.9
Ru1 C16 H16 125.9
C16 C17 C18 108.9(3)
C16 C17 Ru1 71.8(2)
C18 C17 Ru1 69.8(2)
C16 C17 H17 125.6
C18 C17 H17 125.6
Ru1 C17 H17 125.6
C14 C18 C17 107.3(3)
C14 C18 Ru1 71.2(2)
C17 C18 Ru1 71.6(2)
C14 C18 H18 126.3
C17 C18 H18 126.3
Ru1 C18 H18 126.3
C20 C19 C23 108.0(4)
C20 C19 Ru1 71.5(2)
C23 C19 Ru1 70.5(2)
C20 C19 H19 126.0
C23 C19 H19 126.0
Ru1 C19 H19 126.0
C19 C20 C21 108.3(4)
C19 C20 Ru1 70.8(2)
C21 C20 Ru1 71.2(2)
C19 C20 H20 125.8
C21 C20 H20 125.8
Ru1 C20 H20 125.8
C20 C21 C22 107.8(4)
C20 C21 Ru1 71.3(2)
C22 C21 Ru1 70.4(2)
C20 C21 H21 126.1
C22 C21 H21 126.1
Ru1 C21 H21 126.1
C23 C22 C21 108.1(4)
C23 C22 Ru1 70.9(2)
C21 C22 Ru1 71.7(2)
C23 C22 H22 125.9
C21 C22 H22 125.9
Ru1 C22 H22 125.9
C22 C23 C19 107.8(4)
C22 C23 Ru1 71.1(2)
C19 C23 Ru1 71.5(2)
C22 C23 H23 126.0
C19 C23 H23 126.0
Ru1 C23 H23 126.0
C2 C24 C26 124.2(4)
C2 C24 C25 124.5(3)
C26 C24 C25 111.3(3)
N1 C25 C24 177.1(4)
N2 C26 C24 176.0(5)

loop_
_geom_bond_atom_site_label_1
_geom_bond_atom_site_label_2
_geom_bond_distance
Ru1 C18 2.164(4)
Ru1 C23 2.171(4)
Ru1 C22 2.175(4)
Ru1 C14 2.177(3)
Ru1 C19 2.184(4)
Ru1 C15 2.184(4)
Ru1 C17 2.188(4)
Ru1 C21 2.192(4)
Ru1 C20 2.193(4)
Ru1 C16 2.201(4)
S1 O2 1.425(3)
S1 O1 1.440(3)
S1 C8 1.755(4)
S1 C1 1.770(4)
N1 C25 1.141(5)
C1 C9 1.373(5)
C1 C2 1.453(4)
N2 C26 1.147(5)
C2 C24 1.383(5)
C2 C3 1.477(5)
C3 C4 1.396(5)
C3 C8 1.405(5)
C4 C5 1.374(7)
C4 H4 0.9300
C5 C6 1.387(7)
C5 H5 0.9300
C6 C7 1.379(6)
C6 H6 0.9300
C7 C8 1.375(6)
C7 H7 0.9300
C9 C10 1.416(5)
C9 H9 0.9300
C10 C11 1.361(5)
C10 H10 0.9300
C11 C12 1.422(4)
C11 H11 0.9300
C12 C13 1.349(5)
C12 H12 0.9300
C13 C14 1.446(5)
C13 H13 0.9300
C14 C18 1.435(5)
C14 C15 1.442(5)
C15 C16 1.426(5)
C15 H15 0.9800
C16 C17 1.410(6)
C16 H16 0.9800
C17 C18 1.440(5)
C17 H17 0.9800
C18 H18 0.9800
C19 C20 1.411(6)
C19 C23 1.416(6)
C19 H19 0.9800
C20 C21 1.412(7)
C20 H20 0.9800
C21 C22 1.415(6)
C21 H21 0.9800
C22 C23 1.415(6)
C22 H22 0.9800
C23 H23 0.9800
C24 C26 1.430(5)
C24 C25 1.432(6)

loop_
_geom_torsion_atom_site_label_1
_geom_torsion_atom_site_label_2
_geom_torsion_atom_site_label_3
_geom_torsion_atom_site_label_4
_geom_torsion
O2 S1 C1 C9 -72.6(3)
O1 S1 C1 C9 60.2(3)
C8 S1 C1 C9 173.7(3)
O2 S1 C1 C2 109.0(3)
O1 S1 C1 C2 -118.2(3)
C8 S1 C1 C2 -4.7(3)
C9 C1 C2 C24 0.1(6)
S1 C1 C2 C24 178.3(3)
C9 C1 C2 C3 -175.8(4)
S1 C1 C2 C3 2.4(4)
C24 C2 C3 C4 -1.0(7)
C1 C2 C3 C4 174.9(4)
C24 C2 C3 C8 -174.0(4)
C1 C2 C3 C8 2.0(5)
C8 C3 C4 C5 -1.6(7)
C2 C3 C4 C5 -174.4(5)
C3 C4 C5 C6 2.2(8)
C4 C5 C6 C7 -0.3(9)
C5 C6 C7 C8 -1.9(8)
C6 C7 C8 C3 2.5(7)
C6 C7 C8 S1 -178.9(4)
C4 C3 C8 C7 -0.7(6)
C2 C3 C8 C7 173.3(4)
C4 C3 C8 S1 -179.5(3)
C2 C3 C8 S1 -5.5(4)
O2 S1 C8 C7 72.3(4)
O1 S1 C8 C7 -58.9(4)
C1 S1 C8 C7 -172.9(4)
O2 S1 C8 C3 -108.9(3)
O1 S1 C8 C3 119.9(3)
C1 S1 C8 C3 5.9(3)
C2 C1 C9 C10 -179.7(3)
S1 C1 C9 C10 2.3(5)
C1 C9 C10 C11 -179.2(3)
C9 C10 C11 C12 -178.6(3)
C10 C11 C12 C13 -179.5(3)
C11 C12 C13 C14 -178.4(3)
C12 C13 C14 C18 -174.9(3)
C12 C13 C14 C15 10.9(6)
C12 C13 C14 Ru1 99.1(4)
C23 Ru1 C14 C18 -104.7(2)
C22 Ru1 C14 C18 -66.4(3)
C19 Ru1 C14 C18 -146.4(2)
C15 Ru1 C14 C18 117.5(3)
C17 Ru1 C14 C18 38.5(2)
C20 Ru1 C14 C18 -179.7(3)
C16 Ru1 C14 C18 80.3(2)
C18 Ru1 C14 C15 -117.5(3)
C23 Ru1 C14 C15 137.8(2)
C22 Ru1 C14 C15 176.1(2)
C19 Ru1 C14 C15 96.1(2)
C17 Ru1 C14 C15 -79.0(2)
C20 Ru1 C14 C15 62.8(4)
C16 Ru1 C14 C15 -37.2(2)
C18 Ru1 C14 C13 119.8(4)
C23 Ru1 C14 C13 15.1(3)
C22 Ru1 C14 C13 53.4(4)
C19 Ru1 C14 C13 -26.6(4)
C15 Ru1 C14 C13 -122.7(4)
C17 Ru1 C14 C13 158.3(3)
C20 Ru1 C14 C13 -59.9(4)
C16 Ru1 C14 C13 -159.9(3)
C18 C14 C15 C16 1.0(4)
C13 C14 C15 C16 176.0(3)
Ru1 C14 C15 C16 62.0(2)
C18 C14 C15 Ru1 -61.0(2)
C13 C14 C15 Ru1 114.0(3)
C18 Ru1 C15 C16 -80.0(2)
C23 Ru1 C15 C16 177.7(3)
C14 Ru1 C15 C16 -117.9(3)
C19 Ru1 C15 C16 137.0(3)
C17 Ru1 C15 C16 -36.8(2)
C21 Ru1 C15 C16 56.1(4)
C20 Ru1 C15 C16 94.2(3)
C18 Ru1 C15 C14 37.8(2)
C23 Ru1 C15 C14 -64.5(3)
C19 Ru1 C15 C14 -105.2(2)
C17 Ru1 C15 C14 81.0(2)
C21 Ru1 C15 C14 173.9(3)
C20 Ru1 C15 C14 -148.0(2)
C16 Ru1 C15 C14 117.9(3)
C14 C15 C16 C17 -0.2(4)
Ru1 C15 C16 C17 61.0(3)
C14 C15 C16 Ru1 -61.2(2)
C18 Ru1 C16 C17 -37.4(2)
C22 Ru1 C16 C17 51.7(4)
C14 Ru1 C16 C17 -80.5(2)
C19 Ru1 C16 C17 173.6(2)
C15 Ru1 C16 C17 -118.3(3)
C21 Ru1 C16 C17 90.6(3)
C20 Ru1 C16 C17 133.5(2)
C18 Ru1 C16 C15 80.9(2)
C22 Ru1 C16 C15 170.0(3)
C14 Ru1 C16 C15 37.8(2)
C19 Ru1 C16 C15 -68.1(3)
C17 Ru1 C16 C15 118.3(3)
C21 Ru1 C16 C15 -151.1(2)
C20 Ru1 C16 C15 -108.2(3)
C15 C16 C17 C18 -0.6(4)
Ru1 C16 C17 C18 60.2(3)
C15 C16 C17 Ru1 -60.8(2)
C18 Ru1 C17 C16 119.0(3)
C23 Ru1 C17 C16 172.7(2)
C22 Ru1 C17 C16 -151.6(2)
C14 Ru1 C17 C16 80.5(2)
C15 Ru1 C17 C16 37.3(2)
C21 Ru1 C17 C16 -109.5(2)
C20 Ru1 C17 C16 -72.1(3)
C23 Ru1 C17 C18 53.7(3)
C22 Ru1 C17 C18 89.4(2)
C14 Ru1 C17 C18 -38.4(2)
C15 Ru1 C17 C18 -81.7(2)
C21 Ru1 C17 C18 131.5(2)
C20 Ru1 C17 C18 169.0(2)
C16 Ru1 C17 C18 -119.0(3)
C15 C14 C18 C17 -1.4(4)
C13 C14 C18 C17 -176.5(3)
Ru1 C14 C18 C17 -62.9(2)
C15 C14 C18 Ru1 61.5(2)
C13 C14 C18 Ru1 -113.6(3)
C16 C17 C18 C14 1.2(4)
Ru1 C17 C18 C14 62.6(2)
C16 C17 C18 Ru1 -61.4(3)
C23 Ru1 C18 C14 93.5(2)
C22 Ru1 C18 C14 134.8(2)
C19 Ru1 C18 C14 61.6(3)
C15 Ru1 C18 C14 -37.8(2)
C17 Ru1 C18 C14 -116.4(3)
C21 Ru1 C18 C14 171.1(2)
C16 Ru1 C18 C14 -80.1(2)
C23 Ru1 C18 C17 -150.1(2)
C22 Ru1 C18 C17 -108.8(2)
C14 Ru1 C18 C17 116.4(3)
C19 Ru1 C18 C17 178.0(3)
C15 Ru1 C18 C17 78.5(2)
C21 Ru1 C18 C17 -72.5(3)
C16 Ru1 C18 C17 36.3(2)
C18 Ru1 C19 C20 167.9(3)
C23 Ru1 C19 C20 117.6(4)
C22 Ru1 C19 C20 79.7(3)
C14 Ru1 C19 C20 -153.0(2)
C15 Ru1 C19 C20 -109.2(3)
C21 Ru1 C19 C20 37.2(3)
C16 Ru1 C19 C20 -69.7(3)
C18 Ru1 C19 C23 50.3(4)
C22 Ru1 C19 C23 -37.9(2)
C14 Ru1 C19 C23 89.4(3)
C15 Ru1 C19 C23 133.2(2)
C21 Ru1 C19 C23 -80.4(3)
C20 Ru1 C19 C23 -117.6(4)
C16 Ru1 C19 C23 172.7(2)
C23 C19 C20 C21 -0.2(4)
Ru1 C19 C20 C21 -61.7(3)
C23 C19 C20 Ru1 61.5(3)
C23 Ru1 C20 C19 -37.6(3)
C22 Ru1 C20 C19 -80.4(3)
C14 Ru1 C20 C19 51.5(4)
C15 Ru1 C20 C19 92.4(3)
C17 Ru1 C20 C19 176.5(3)
C21 Ru1 C20 C19 -118.0(4)
C16 Ru1 C20 C19 136.0(3)
C23 Ru1 C20 C21 80.4(3)
C22 Ru1 C20 C21 37.5(2)
C14 Ru1 C20 C21 169.5(2)
C19 Ru1 C20 C21 118.0(4)
C15 Ru1 C20 C21 -149.6(2)
C17 Ru1 C20 C21 -65.5(3)
C16 Ru1 C20 C21 -106.1(2)
C19 C20 C21 C22 0.2(4)
Ru1 C20 C21 C22 -61.3(3)
C19 C20 C21 Ru1 61.5(3)
C18 Ru1 C21 C20 178.2(2)
C23 Ru1 C21 C20 -79.9(3)
C22 Ru1 C21 C20 -117.6(4)
C19 Ru1 C21 C20 -37.2(3)
C15 Ru1 C21 C20 59.1(4)
C17 Ru1 C21 C20 137.4(3)
C16 Ru1 C21 C20 95.5(3)
C18 Ru1 C21 C22 -64.2(3)
C23 Ru1 C21 C22 37.7(3)
C19 Ru1 C21 C22 80.4(3)
C15 Ru1 C21 C22 176.7(3)
C17 Ru1 C21 C22 -105.0(3)
C20 Ru1 C21 C22 117.6(4)
C16 Ru1 C21 C22 -146.9(3)
C20 C21 C22 C23 -0.1(4)
Ru1 C21 C22 C23 -61.9(3)
C20 C21 C22 Ru1 61.8(3)
C18 Ru1 C22 C23 -106.3(3)
C14 Ru1 C22 C23 -68.5(3)
C19 Ru1 C22 C23 37.8(3)
C17 Ru1 C22 C23 -148.3(2)
C21 Ru1 C22 C23 117.4(4)
C20 Ru1 C22 C23 80.1(3)
C16 Ru1 C22 C23 179.0(3)
C18 Ru1 C22 C21 136.3(3)
C23 Ru1 C22 C21 -117.4(4)
C14 Ru1 C22 C21 174.1(2)
C19 Ru1 C22 C21 -79.6(3)
C17 Ru1 C22 C21 94.3(3)
C20 Ru1 C22 C21 -37.3(3)
C16 Ru1 C22 C21 61.5(4)
C21 C22 C23 C19 -0.1(4)
Ru1 C22 C23 C19 -62.5(3)
C21 C22 C23 Ru1 62.5(3)
C20 C19 C23 C22 0.2(4)
Ru1 C19 C23 C22 62.3(3)
C20 C19 C23 Ru1 -62.1(3)
C18 Ru1 C23 C22 91.0(3)
C14 Ru1 C23 C22 133.4(2)
C19 Ru1 C23 C22 -117.1(4)
C15 Ru1 C23 C22 170.9(2)
C17 Ru1 C23 C22 56.8(4)
C21 Ru1 C23 C22 -37.5(3)
C20 Ru1 C23 C22 -79.8(3)
C18 Ru1 C23 C19 -151.9(2)
C22 Ru1 C23 C19 117.1(4)
C14 Ru1 C23 C19 -109.5(3)
C15 Ru1 C23 C19 -72.0(3)
C17 Ru1 C23 C19 173.9(3)
C21 Ru1 C23 C19 79.6(3)
C20 Ru1 C23 C19 37.3(3)
C1 C2 C24 C26 -177.8(4)
C3 C2 C24 C26 -2.4(6)
C1 C2 C24 C25 -0.3(6)
C3 C2 C24 C25 175.1(4)
